data_1510666
loop_
_publ_author_name
'Stepanchikova, G.F.'
'Kuz'ma, Yu.B.'
'Chernyak, B.I.'

_publ_section_title
;
 New borides with the structure of Ce Al2 Ga2 type
;
_journal_name_full
;
Dopovidi Akademii Nauk Ukrains'koi RSR, Seriya A: Fiziko-Matematichni Ta
 Tekhnichni Nauki
;
_journal_page_first 950
_journal_page_last 953
_journal_volume 40
_journal_year 1978
_chemical_formula_sum 'B2 Er Fe2'
_chemical_name_systematic 'Er Fe2 B2'
_space_group_IT_number 139
_symmetry_space_group_name_Hall '-I 4 2'
_symmetry_space_group_name_H-M 'I 4/m m m'
_cell_angle_alpha 90
_cell_angle_beta 90
_cell_angle_gamma 90
_cell_formula_units_Z 2
_cell_length_a 3.515
_cell_length_b 3.515
_cell_length_c 9.387
_cell_volume 115.978
_citation_journal_id_ASTM DNUNDU
_cod_data_source_file boron_149.cif
_cod_data_source_block B2Er1Fe2
_cod_original_cell_volume 115.9785
_cod_original_formula_sum 'B2 Er1 Fe2'
_cod_database_code 1510666

loop_
_symmetry_equiv_pos_as_xyz
x,y,z
-y,x,z
-x,-y,z
y,-x,z
x,-y,-z
y,x,-z
-x,y,-z
-y,-x,-z
-x,-y,-z
y,-x,-z
x,y,-z
-y,x,-z
-x,y,z
-y,-x,z
x,-y,z
y,x,z
x+1/2,y+1/2,z+1/2
-y+1/2,x+1/2,z+1/2
-x+1/2,-y+1/2,z+1/2
y+1/2,-x+1/2,z+1/2
x+1/2,-y+1/2,-z+1/2
y+1/2,x+1/2,-z+1/2
-x+1/2,y+1/2,-z+1/2
-y+1/2,-x+1/2,-z+1/2
-x+1/2,-y+1/2,-z+1/2
y+1/2,-x+1/2,-z+1/2
x+1/2,y+1/2,-z+1/2
-y+1/2,x+1/2,-z+1/2
-x+1/2,y+1/2,z+1/2
-y+1/2,-x+1/2,z+1/2
x+1/2,-y+1/2,z+1/2
y+1/2,x+1/2,z+1/2

loop_
_atom_site_label
_atom_site_type_symbol
_atom_site_fract_x
_atom_site_fract_y
_atom_site_fract_z
_atom_site_occupancy
_atom_site_U_iso_or_equiv
B1 B 0 0 0.378 1 0.0
Fe1 Fe 0 0.5 0.25 1 0.0
Er1 Er 0 0 0 1 0.0
